data_7233284
loop_
_publ_author_name
'Kumar, Kunal'
'Abe, Daisuke'
'Komori-Orisaku, Keiko'
'Stefa\'nczyk, Olaf'
'Nakabayashi, Koji'
'Shakirova, Julia R.'
'Tunik, Sergey P.'
'Ohkoshi, Shin-ichi'

_publ_section_title
;
 Neodymium \b-diketonate showing slow magnetic relaxation and acting as a
 ratiometric thermometer based on near-infrared emission
;
_journal_issue 41
_journal_name_full 'RSC Advances'
_journal_page_first 23444
_journal_paper_doi 10.1039/C9RA03276B
_journal_volume 9
_journal_year 2019
_chemical_compound_source 'synthesis as described'
_chemical_formula_moiety 'C26 H20 F9 Nd O8 S3, 0.5(C10 H8 N4)'
_chemical_formula_sum 'C31 H24 F9 N2 Nd O8 S3'
_chemical_formula_weight 963.94
_chemical_name_systematic
'Dimethoxy-tris(4,4,4-trifluoro-1-(2-thienyl)-1,3-butanedionato)-neodymium(III) 4,4-Azopyridine'
_space_group_IT_number 14
_space_group_name_Hall '-P 2yn'
_space_group_name_H-M_alt 'P 1 21/n 1'
_symmetry_cell_setting monoclinic
_symmetry_Int_Tables_number 14
_symmetry_space_group_name_Hall '-P 2yn'
_symmetry_space_group_name_H-M 'P 1 21/n 1'
_atom_sites_solution_hydrogens mixed
_atom_sites_solution_primary direct
_atom_sites_solution_secondary difmap
_audit_creation_date 2019-02-28T20:28:01-00:00
_audit_creation_method 'WinGX routine CIF_UPDATE'
_audit_update_record
;
2019-03-28 deposited with the CCDC.    2019-07-15 downloaded from the CCDC.
;
_cell_angle_alpha 90
_cell_angle_beta 105.874(8)
_cell_angle_gamma 90
_cell_formula_units_Z 4
_cell_length_a 10.8784(4)
_cell_length_b 18.8797(8)
_cell_length_c 19.2659(7)
_cell_measurement_reflns_used 16419
_cell_measurement_temperature 340(2)
_cell_measurement_theta_max 27.48
_cell_measurement_theta_min 1.95
_cell_volume 3806.0(3)
_computing_cell_refinement 'RAPID AUTO'
_computing_data_collection 'RAPID AUTO (Rigaku, ????)'
_computing_data_reduction 'RAPID AUTO'
_computing_publication_material 'CrystalStructure 4.2 (Rigaku, 2017)'
_computing_structure_refinement 'SHELXL-2018/3 (Sheldrick, 2018)'
_computing_structure_solution 'SIR2011 (Burla, et al., 2012)'
_diffrn_ambient_temperature 340(2)
_diffrn_detector_area_resol_mean 10
_diffrn_measured_fraction_theta_full 0.978
_diffrn_measured_fraction_theta_max 0.978
_diffrn_measurement_device_type 'Rigaku R-AXIS RAPID'
_diffrn_measurement_method \w
_diffrn_radiation_type MoK\a
_diffrn_radiation_wavelength 0.71075
_diffrn_reflns_av_R_equivalents 0.0814
_diffrn_reflns_av_unetI/netI 0.0639
_diffrn_reflns_Laue_measured_fraction_full 0.978
_diffrn_reflns_Laue_measured_fraction_max 0.978
_diffrn_reflns_limit_h_max 12
_diffrn_reflns_limit_h_min -12
_diffrn_reflns_limit_k_max 22
_diffrn_reflns_limit_k_min -22
_diffrn_reflns_limit_l_max 22
_diffrn_reflns_limit_l_min -22
_diffrn_reflns_number 27126
_diffrn_reflns_point_group_measured_fraction_full 0.978
_diffrn_reflns_point_group_measured_fraction_max 0.978
_diffrn_reflns_theta_full 25
_diffrn_reflns_theta_max 25.028
_diffrn_reflns_theta_min 1.956
_exptl_absorpt_coefficient_mu 1.622
_exptl_absorpt_correction_T_max 0.81
_exptl_absorpt_correction_T_min 0.482
_exptl_absorpt_correction_type multi-scan
_exptl_absorpt_process_details 'ABSCOR (Rigaku, 1995)'
_exptl_crystal_colour 'dark red'
_exptl_crystal_density_diffrn 1.682
_exptl_crystal_density_method 'not measured'
_exptl_crystal_description block
_exptl_crystal_F_000 1908
_exptl_crystal_preparation
'Magnetic properties,Luminescent,Magnetic properties,Luminescent,Magnetic properties,Luminescent'
_exptl_crystal_size_max 0.383
_exptl_crystal_size_mid 0.2
_exptl_crystal_size_min 0.13
_refine_diff_density_max 0.82
_refine_diff_density_min -1.512
_refine_diff_density_rms 0.117
_refine_ls_extinction_method none
_refine_ls_goodness_of_fit_ref 1.172
_refine_ls_hydrogen_treatment mixed
_refine_ls_matrix_type full
_refine_ls_number_parameters 579
_refine_ls_number_reflns 6561
_refine_ls_number_restraints 142
_refine_ls_restrained_S_all 1.18
_refine_ls_R_factor_all 0.1185
_refine_ls_R_factor_gt 0.0849
_refine_ls_shift/su_max 0.001
_refine_ls_shift/su_mean 0
_refine_ls_structure_factor_coef Fsqd
_refine_ls_weighting_details 'w=1/[\s^2^(Fo^2^)+(0.0252P)^2^+22.9361P] where P=(Fo^2^+2Fc^2^)/3'
_refine_ls_weighting_scheme calc
_refine_ls_wR_factor_gt 0.1313
_refine_ls_wR_factor_ref 0.1423
_reflns_Friedel_coverage 0
_reflns_number_gt 5084
_reflns_number_total 6561
_reflns_threshold_expression 'I > 2\s(I)'
_cod_data_source_file c9ra03276b2.cif
_cod_data_source_block NdTTA3_Azopyridine_340K
_cod_original_cell_volume 3805.9(3)
_cod_original_sg_symbol_H-M 'P 21/n'
_cod_database_code 7233284
_shelx_estimated_absorpt_t_min 0.576
_shelx_estimated_absorpt_t_max 0.817

loop_
_symmetry_equiv_pos_as_xyz
'x, y, z'
'-x+1/2, y+1/2, -z+1/2'
'-x, -y, -z'
'x-1/2, -y-1/2, z-1/2'

loop_
_atom_site_label
_atom_site_type_symbol
_atom_site_fract_x
_atom_site_fract_y
_atom_site_fract_z
_atom_site_U_iso_or_equiv
_atom_site_adp_type
_atom_site_occupancy
_atom_site_site_symmetry_order
_atom_site_calc_flag
_atom_site_refinement_flags_posn
_atom_site_refinement_flags_adp
_atom_site_refinement_flags_occupancy
_atom_site_disorder_assembly
_atom_site_disorder_group
Nd1 Nd 0.96998(5) 0.01253(3) 0.70577(3) 0.04650(16) Uani 1 1 d . . . . .
S1 S 1.2272(4) 0.1279(2) 0.93856(18) 0.1032(11) Uani 1 1 d . . . . .
S2 S 0.8305(13) 0.1913(7) 0.8716(7) 0.074(3) Uani 0.5435 1 d . . P A 1
C9 C 0.770(3) 0.250(2) 0.901(2) 0.079(11) Uani 0.5435 1 d . . P A 1
H9 H 0.799177 0.262699 0.949082 0.095 Uiso 0.5435 1 calc R U P A 1
C10 C 0.674(4) 0.2832(17) 0.8560(17) 0.085(11) Uani 0.5435 1 d . . P A 1
H10 H 0.629076 0.321105 0.868155 0.102 Uiso 0.5435 1 calc R U P A 1
C11 C 0.645(4) 0.247(2) 0.776(3) 0.063(8) Uani 0.5435 1 d D U P A 1
H11 H 0.578473 0.26012 0.736769 0.075 Uiso 0.5435 1 calc R U P A 1
C12 C 0.735(3) 0.1949(18) 0.7759(15) 0.057(8) Uani 0.5435 1 d D U P A 1
S2B S 0.6349(18) 0.2583(9) 0.7646(12) 0.100(5) Uani 0.4565 1 d . . P A 2
C9B C 0.733(4) 0.254(3) 0.892(3) 0.060(12) Uiso 0.4565 1 d D . P A 2
H9B H 0.749208 0.267719 0.940266 0.072 Uiso 0.4565 1 calc R U P A 2
C10B C 0.644(4) 0.282(3) 0.833(2) 0.076(14) Uiso 0.4565 1 d D . P A 2
H10B H 0.589778 0.317199 0.839875 0.091 Uiso 0.4565 1 calc R U P A 2
C11B C 0.802(5) 0.190(3) 0.857(3) 0.07(2) Uiso 0.4565 1 d . . P A 2
H11B H 0.862813 0.156748 0.880418 0.09 Uiso 0.4565 1 calc R U P A 2
C12B C 0.755(3) 0.1968(17) 0.7930(18) 0.031(8) Uiso 0.4565 1 d . . P A 2
S3 S 1.3066(7) -0.1731(5) 0.6842(4) 0.098(5) Uani 0.6944 1 d . U P B 3
C21 C 1.2732(13) -0.1726(8) 0.7681(13) 0.051(6) Uani 0.6944 1 d . . P B 3
C22 C 1.362(2) -0.2181(14) 0.8296(16) 0.091(6) Uani 0.6944 1 d . U P B 3
H22 H 1.361515 -0.224689 0.877387 0.109 Uiso 0.6944 1 calc R U P B 3
C23 C 1.4495(16) -0.2490(10) 0.7857(13) 0.098(5) Uani 0.6944 1 d . U P B 3
H23 H 1.51459 -0.280361 0.807425 0.118 Uiso 0.6944 1 calc R U P B 3
C24 C 1.4310(17) -0.2301(10) 0.7157(16) 0.101(5) Uani 0.6944 1 d . U P B 3
H24 H 1.481649 -0.246719 0.687378 0.121 Uiso 0.6944 1 calc R U P B 3
S3B S 1.360(3) -0.2220(13) 0.8099(11) 0.111(7) Uiso 0.3056 1 d D . P B 4
C21B C 1.267(3) -0.1685(16) 0.747(2) 0.07(2) Uiso 0.3056 1 d D . P B 4
C22B C 1.301(5) -0.168(3) 0.683(3) 0.09(4) Uiso 0.3056 1 d D . P B 4
H22B H 1.260341 -0.140188 0.643528 0.111 Uiso 0.3056 1 calc R U P B 4
C23B C 1.441(4) -0.245(2) 0.751(2) 0.09(2) Uiso 0.3056 1 d D . P B 4
H23B H 1.507881 -0.276889 0.761218 0.107 Uiso 0.3056 1 calc R U P B 4
C24B C 1.400(4) -0.212(3) 0.686(2) 0.11(2) Uiso 0.3056 1 d D . P B 4
H24B H 1.435575 -0.218631 0.647905 0.135 Uiso 0.3056 1 calc R U P B 4
C1 C 1.3020(12) 0.1026(7) 0.6158(7) 0.102(5) Uani 1 1 d D . . . .
F1 F 1.4289(10) 0.1023(10) 0.6432(6) 0.115(5) Uani 0.567 1 d D U P C 11
F2 F 1.2727(13) 0.0602(8) 0.5614(6) 0.107(4) Uani 0.567 1 d D U P C 11
F3 F 1.2514(18) 0.1656(8) 0.5825(8) 0.126(5) Uani 0.567 1 d D U P C 11
F1B F 1.3864(19) 0.1536(9) 0.6323(10) 0.101(6) Uiso 0.433 1 d D . P C 12
F2B F 1.3226(19) 0.0412(9) 0.5922(11) 0.092 Uiso 0.433 1 d D U P C 12
F3B F 1.228(2) 0.1367(12) 0.5592(11) 0.102 Uiso 0.433 1 d D U P C 12
F4 F 0.6037(18) 0.1991(9) 0.5161(9) 0.098(6) Uiso 0.4745 1 d . . P D 21
F5 F 0.7214(19) 0.1387(11) 0.4786(10) 0.11 Uiso 0.4745 1 d D U P D 21
F6 F 0.5754(17) 0.0836(10) 0.5060(10) 0.109 Uiso 0.4745 1 d . U P D 21
F4B F 0.7340(17) 0.1798(8) 0.4944(7) 0.113(4) Uani 0.5255 1 d . U P D 22
F5B F 0.6511(15) 0.0808(8) 0.4839(7) 0.103(4) Uani 0.5255 1 d . U P D 22
F6B F 0.5491(14) 0.1632(10) 0.5206(7) 0.101(4) Uani 0.5255 1 d . U P D 22
F7 F 1.018(3) -0.0633(15) 0.9646(11) 0.128(8) Uani 0.566 1 d . U P E 31
F8 F 1.0435(18) -0.1785(8) 0.9509(8) 0.108(5) Uani 0.566 1 d . . P E 31
F9 F 0.8648(15) -0.1291(11) 0.9023(9) 0.108(6) Uani 0.566 1 d D . P E 31
F7B F 1.092(2) -0.1461(12) 0.9679(12) 0.108(8) Uiso 0.434 1 d D . P E 32
F8B F 0.896(3) -0.1571(12) 0.9038(14) 0.093(8) Uiso 0.434 1 d . . P E 32
F9B F 0.965(3) -0.063(2) 0.9534(19) 0.106(10) Uiso 0.434 1 d . . P E 32
O1 O 1.1346(6) 0.0697(4) 0.7957(3) 0.0673(19) Uani 1 1 d . . . . .
O2 O 1.1233(6) 0.0633(4) 0.6511(3) 0.0673(19) Uani 1 1 d . . . . .
O3 O 0.8310(6) 0.0777(4) 0.6065(3) 0.0642(18) Uani 1 1 d . . . . .
O4 O 0.8670(6) 0.1059(3) 0.7537(3) 0.0545(16) Uani 1 1 d . . . . .
O5 O 0.9649(6) -0.0500(3) 0.8135(3) 0.0581(17) Uani 1 1 d . . . . .
O6 O 1.1136(6) -0.0868(4) 0.7219(4) 0.0643(18) Uani 1 1 d . . . . .
O7 O 0.9292(7) -0.0520(4) 0.5851(4) 0.0658(18) Uani 1 1 d D . . . .
H7A H 0.888(10) -0.027(5) 0.554(5) 0.09(5) Uiso 1 1 d D . . . .
O8 O 0.7537(7) -0.0395(4) 0.6910(4) 0.0668(19) Uani 1 1 d D . . . .
H8A H 0.739(10) -0.039(5) 0.729(3) 0.07(4) Uiso 1 1 d D . . . .
C2 C 1.2329(11) 0.0895(6) 0.6755(6) 0.075(3) Uani 1 1 d D U . . .
C3 C 1.2937(10) 0.1084(6) 0.7448(6) 0.075(3) Uani 1 1 d . . . . .
H3 H 1.375611 0.127305 0.754561 0.09 Uiso 1 1 calc R U . . .
C4 C 1.2376(9) 0.1006(5) 0.8016(5) 0.058(3) Uani 1 1 d . . . . .
C5 C 1.3038(10) 0.1326(6) 0.8721(6) 0.068(3) Uani 1 1 d . . . . .
C6 C 1.4228(9) 0.1698(6) 0.8936(6) 0.069(3) Uani 1 1 d . . . . .
H6 H 1.477444 0.179506 0.865198 0.083 Uiso 1 1 calc R U . . .
C7 C 1.4408(16) 0.1886(8) 0.9663(8) 0.117(5) Uani 1 1 d . . . . .
H7 H 1.514225 0.211915 0.992394 0.141 Uiso 1 1 calc R U . . .
C8 C 1.3486(15) 0.1716(7) 0.9958(7) 0.107(5) Uani 1 1 d . . . . .
H8 H 1.350413 0.18251 1.043132 0.128 Uiso 1 1 calc R U . . .
C13 C 0.7798(9) 0.1505(5) 0.7314(5) 0.054(2) Uani 1 1 d . . . . .
C14 C 0.7136(9) 0.1592(5) 0.6577(5) 0.057(2) Uani 1 1 d . . . . .
H14 H 0.646357 0.191414 0.645793 0.068 Uiso 1 1 calc R U . . .
C15 C 0.7435(9) 0.1225(5) 0.6028(5) 0.051(2) Uani 1 1 d . . . . .
C16 C 0.6609(13) 0.1356(8) 0.5260(6) 0.087(3) Uani 1 1 d D U . . .
C17 C 0.9938(12) -0.1172(8) 0.9192(7) 0.085(3) Uani 1 1 d D U . . .
C18 C 1.0308(9) -0.0975(6) 0.8500(5) 0.054(2) Uani 1 1 d . . . . .
C19 C 1.1292(9) -0.1354(5) 0.8364(5) 0.061(3) Uani 1 1 d . . . . .
H19 H 1.174035 -0.167199 0.871018 0.073 Uiso 1 1 calc R U . . .
C20 C 1.1649(9) -0.1276(5) 0.7716(6) 0.058(2) Uani 1 1 d D . . . .
C25 C 0.6470(10) -0.0548(7) 0.6329(6) 0.086(4) Uani 1 1 d . . . . .
H25A H 0.581876 -0.019904 0.630639 0.129 Uiso 1 1 calc R U . . .
H25B H 0.61453 -0.100846 0.639571 0.129 Uiso 1 1 calc R U . . .
H25C H 0.671663 -0.054161 0.588684 0.129 Uiso 1 1 calc R U . . .
C26 C 1.0185(11) -0.0846(6) 0.5523(6) 0.084(4) Uani 1 1 d . . . . .
H26A H 1.089097 -0.053141 0.555404 0.125 Uiso 1 1 calc R U . . .
H26B H 0.976955 -0.094527 0.502492 0.125 Uiso 1 1 calc R U . . .
H26C H 1.049132 -0.128001 0.576952 0.125 Uiso 1 1 calc R U . . .
N1 N 0.6616(14) -0.0198(10) 0.8094(8) 0.067(6) Uani 0.5879 1 d G . P F 5
C27 C 0.7366(12) 0.0182(10) 0.8674(9) 0.117(11) Uani 0.5879 1 d G . P F 5
H27 H 0.815896 0.035491 0.865812 0.14 Uiso 0.5879 1 calc R U P F 5
C28 C 0.6932(14) 0.0305(8) 0.9278(8) 0.069(6) Uani 0.5879 1 d G . P F 5
H28 H 0.743432 0.0559 0.966655 0.082 Uiso 0.5879 1 calc R U P F 5
C29 C 0.5748(16) 0.0047(9) 0.9302(7) 0.072(6) Uani 0.5879 1 d G . P F 5
C30 C 0.4997(13) -0.0333(10) 0.8722(8) 0.084(7) Uani 0.5879 1 d G . P F 5
H30 H 0.420465 -0.050577 0.873786 0.101 Uiso 0.5879 1 calc R U P F 5
C31 C 0.5431(13) -0.0456(9) 0.8118(7) 0.068(6) Uani 0.5879 1 d G . P F 5
H31 H 0.492928 -0.070987 0.772941 0.082 Uiso 0.5879 1 calc R U P F 5
N2 N 0.547(2) 0.0146(10) 0.9972(13) 0.077(5) Uani 0.5879 1 d . . P F 5
N1B N 0.626(2) -0.0130(14) 0.7951(9) 0.056(9) Uiso 0.4121 1 d G . P G 6
C27B C 0.7077(15) 0.0068(11) 0.8614(11) 0.031(5) Uiso 0.4121 1 d G . P G 6
H27B H 0.791388 0.020092 0.864653 0.038 Uiso 0.4121 1 calc R U P G 6
C28B C 0.6638(19) 0.0068(12) 0.9227(9) 0.072(11) Uiso 0.4121 1 d G . P G 6
H28B H 0.718128 0.019997 0.966995 0.087 Uiso 0.4121 1 calc R U P G 6
C29B C 0.539(2) -0.0131(14) 0.9178(12) 0.052(8) Uiso 0.4121 1 d DG . P G 6
C30B C 0.4574(16) -0.0329(15) 0.8515(14) 0.082(12) Uiso 0.4121 1 d G . P G 6
H30B H 0.373637 -0.046143 0.848241 0.099 Uiso 0.4121 1 calc R U P G 6
C31B C 0.5013(19) -0.0328(15) 0.7902(11) 0.119(18) Uiso 0.4121 1 d G . P G 6
H31B H 0.446894 -0.046048 0.745898 0.143 Uiso 0.4121 1 calc R U P G 6
N2B N 0.467(3) -0.0128(15) 0.9715(12) 0.058(7) Uiso 0.4121 1 d D . P G 6

loop_
_atom_site_aniso_label
_atom_site_aniso_U_11
_atom_site_aniso_U_22
_atom_site_aniso_U_33
_atom_site_aniso_U_23
_atom_site_aniso_U_13
_atom_site_aniso_U_12
Nd1 0.0443(3) 0.0490(3) 0.0509(3) 0.0038(3) 0.0209(2) 0.0047(3)
S1 0.105(3) 0.131(3) 0.075(2) -0.004(2) 0.026(2) 0.002(2)
S2 0.074(6) 0.085(6) 0.060(5) -0.014(4) 0.012(5) -0.002(4)
C9 0.08(3) 0.079(19) 0.08(2) -0.006(13) 0.011(19) 0.01(2)
C10 0.13(3) 0.075(19) 0.06(2) -0.013(17) 0.03(2) 0.038(19)
C11 0.057(15) 0.091(19) 0.040(13) -0.008(13) 0.011(12) -0.003(11)
C12 0.049(15) 0.089(17) 0.034(13) -0.009(12) 0.014(11) -0.009(10)
S2B 0.126(10) 0.086(7) 0.091(10) 0.010(6) 0.036(7) 0.063(6)
S3 0.077(5) 0.127(7) 0.097(6) -0.026(3) 0.034(3) 0.031(3)
C21 0.040(10) 0.059(12) 0.041(10) -0.007(8) -0.010(7) 0.003(6)
C22 0.067(9) 0.103(11) 0.095(12) -0.017(10) 0.012(10) 0.057(8)
C23 0.073(9) 0.115(11) 0.109(11) -0.017(10) 0.028(9) 0.054(8)
C24 0.081(9) 0.118(11) 0.103(11) -0.024(10) 0.023(9) 0.053(9)
C1 0.084(10) 0.110(12) 0.111(12) -0.034(10) 0.026(9) -0.050(9)
F1 0.042(7) 0.224(17) 0.091(9) -0.004(10) 0.040(7) -0.019(8)
F2 0.104(9) 0.157(11) 0.071(8) -0.007(8) 0.041(7) 0.011(8)
F3 0.177(11) 0.127(11) 0.094(9) -0.006(8) 0.069(9) -0.043(10)
F4B 0.151(10) 0.117(9) 0.061(7) 0.028(7) 0.010(7) -0.024(9)
F5B 0.110(9) 0.126(9) 0.056(7) -0.023(7) -0.005(6) 0.025(8)
F6B 0.081(8) 0.154(10) 0.060(7) 0.006(7) 0.006(6) 0.043(8)
F7 0.17(2) 0.171(17) 0.055(10) -0.042(9) 0.048(13) -0.026(17)
F8 0.169(15) 0.084(10) 0.082(9) 0.051(9) 0.055(10) 0.023(11)
F9 0.110(13) 0.122(14) 0.121(13) 0.052(11) 0.081(11) 0.025(11)
O1 0.059(4) 0.089(5) 0.059(4) -0.002(4) 0.024(4) -0.010(4)
O2 0.064(5) 0.084(5) 0.063(4) -0.002(4) 0.032(4) -0.016(4)
O3 0.071(5) 0.072(5) 0.056(4) 0.009(3) 0.027(4) 0.017(4)
O4 0.048(4) 0.061(4) 0.058(4) 0.001(3) 0.021(3) 0.009(3)
O5 0.052(4) 0.070(4) 0.060(4) 0.009(4) 0.029(3) 0.011(3)
O6 0.064(4) 0.074(5) 0.062(4) 0.010(4) 0.029(4) 0.027(4)
O7 0.068(5) 0.077(5) 0.055(5) 0.000(4) 0.023(4) 0.008(4)
O8 0.057(4) 0.092(5) 0.053(5) -0.007(4) 0.019(4) -0.014(4)
C2 0.066(7) 0.098(8) 0.077(7) 0.001(6) 0.044(6) -0.006(6)
C3 0.050(6) 0.105(9) 0.071(8) -0.016(6) 0.016(6) -0.018(6)
C4 0.052(6) 0.064(7) 0.059(7) -0.002(5) 0.019(6) 0.013(5)
C5 0.072(7) 0.070(7) 0.063(7) 0.013(6) 0.020(6) 0.015(6)
C6 0.045(6) 0.091(8) 0.060(7) -0.010(6) -0.006(5) -0.012(5)
C7 0.125(14) 0.111(12) 0.100(12) -0.005(9) 0.002(10) -0.025(10)
C8 0.134(13) 0.110(11) 0.057(8) -0.020(7) -0.004(9) -0.002(10)
C13 0.056(6) 0.055(6) 0.061(6) -0.001(5) 0.033(5) -0.009(5)
C14 0.053(6) 0.064(6) 0.053(6) 0.007(5) 0.015(5) 0.010(5)
C15 0.054(6) 0.057(6) 0.043(5) 0.011(5) 0.015(5) -0.009(5)
C16 0.095(8) 0.111(9) 0.059(6) 0.010(6) 0.029(6) 0.026(7)
C17 0.083(9) 0.096(10) 0.075(9) 0.006(8) 0.021(8) 0.012(8)
C18 0.049(6) 0.076(7) 0.041(5) 0.001(5) 0.017(5) -0.008(5)
C19 0.052(6) 0.079(7) 0.045(6) 0.005(5) 0.002(5) 0.011(5)
C20 0.043(6) 0.062(7) 0.065(7) -0.007(5) 0.010(5) 0.004(5)
C25 0.063(7) 0.114(10) 0.084(9) -0.010(7) 0.023(7) -0.020(7)
C26 0.104(9) 0.087(8) 0.074(8) -0.013(6) 0.049(7) 0.013(7)
N1 0.035(9) 0.121(16) 0.051(10) 0.013(11) 0.021(8) 0.008(10)
C27 0.11(2) 0.14(3) 0.12(2) -0.018(18) 0.056(19) -0.040(18)
C28 0.084(14) 0.047(13) 0.086(15) 0.000(9) 0.043(12) -0.013(11)
C29 0.102(17) 0.040(12) 0.084(14) -0.027(10) 0.040(13) -0.008(11)
C30 0.041(11) 0.15(2) 0.077(16) 0.001(14) 0.034(13) -0.019(12)
C31 0.043(10) 0.119(17) 0.047(11) -0.027(10) 0.018(10) -0.021(11)
N2 0.097(14) 0.090(12) 0.062(11) -0.018(10) 0.054(11) -0.018(10)

loop_
_atom_type_symbol
_atom_type_description
_atom_type_scat_dispersion_real
_atom_type_scat_dispersion_imag
_atom_type_scat_source
C C 0.0033 0.0016 'International Tables Vol C Tables 4.2.6.8 and 6.1.1.4'
H H 0 0 'International Tables Vol C Tables 4.2.6.8 and 6.1.1.4'
F F 0.0171 0.0103 'International Tables Vol C Tables 4.2.6.8 and 6.1.1.4'
O O 0.0106 0.006 'International Tables Vol C Tables 4.2.6.8 and 6.1.1.4'
N N 0.0061 0.0033 'International Tables Vol C Tables 4.2.6.8 and 6.1.1.4'
S S 0.1246 0.1234 'International Tables Vol C Tables 4.2.6.8 and 6.1.1.4'
Nd Nd -0.1943 3.0179 'International Tables Vol C Tables 4.2.6.8 and 6.1.1.4'

loop_
_geom_angle_atom_site_label_1
_geom_angle_atom_site_label_2
_geom_angle_atom_site_label_3
_geom_angle
_geom_angle_site_symmetry_1
O1 Nd1 O2 70.4(2) .
O1 Nd1 O5 77.5(2) .
O2 Nd1 O5 139.3(2) .
O1 Nd1 O4 74.1(2) .
O2 Nd1 O4 109.2(2) .
O5 Nd1 O4 84.6(2) .
O1 Nd1 O6 85.8(2) .
O2 Nd1 O6 82.1(2) .
O5 Nd1 O6 70.9(2) .
O4 Nd1 O6 151.2(2) .
O1 Nd1 O3 121.8(2) .
O2 Nd1 O3 79.0(2) .
O5 Nd1 O3 140.8(2) .
O4 Nd1 O3 71.0(2) .
O6 Nd1 O3 137.8(2) .
O1 Nd1 O8 139.4(2) .
O2 Nd1 O8 148.6(2) .
O5 Nd1 O8 70.2(2) .
O4 Nd1 O8 79.0(2) .
O6 Nd1 O8 105.5(2) .
O3 Nd1 O8 75.2(2) .
O1 Nd1 O7 141.9(2) .
O2 Nd1 O7 76.1(2) .
O5 Nd1 O7 120.9(2) .
O4 Nd1 O7 135.7(2) .
O6 Nd1 O7 72.0(2) .
O3 Nd1 O7 67.0(2) .
O8 Nd1 O7 77.5(2) .
C8 S1 C5 90.5(7) .
C9 S2 C12 99(2) .
C10 C9 S2 118(4) .
C10 C9 H9 121.1 .
S2 C9 H9 121.1 .
C9 C10 C11 109(3) .
C9 C10 H10 125.4 .
C11 C10 H10 125.4 .
C12 C11 C10 110(3) .
C12 C11 H11 126 .
C10 C11 H11 124.8 .
C13 C12 C11 144(3) .
C13 C12 S2 113(2) .
C11 C12 S2 103(3) .
C10B S2B C12B 93(3) .
C10B C9B C11B 103(5) .
C10B C9B H9B 128.4 .
C11B C9B H9B 128.4 .
S2B C10B C9B 122(5) .
S2B C10B H10B 119 .
C9B C10B H10B 119 .
C12B C11B C9B 103(5) .
C12B C11B H11B 128.5 .
C9B C11B H11B 128.5 .
C11B C12B C13 127(4) .
C11B C12B S2B 118(4) .
C13 C12B S2B 114(2) .
C24 S3 C21 91.1(11) .
C20 C21 C22 128.2(19) .
C20 C21 S3 114.6(14) .
C22 C21 S3 117.1(14) .
C23 C22 C21 98(2) .
C23 C22 H22 131 .
C21 C22 H22 131 .
C24 C23 C22 119.8(18) .
C24 C23 H23 120.1 .
C22 C23 H23 120.1 .
C23 C24 S3 114.1(14) .
C23 C24 H24 123 .
S3 C24 H24 123 .
C23B S3B C21B 89(2) .
C22B C21B C20 132(3) .
C22B C21B S3B 114(2) .
C20 C21B S3B 115(3) .
C24B C22B C21B 111(3) .
C24B C22B H22B 124.4 .
C21B C22B H22B 123 .
C24B C23B S3B 114(3) .
C24B C23B H23B 123 .
S3B C23B H23B 123 .
C23B C24B C22B 112(2) .
C23B C24B H24B 123.9 .
C22B C24B H24B 123.9 .
F2B C1 F1B 124.8(16) .
F2B C1 F3B 105.7(16) .
F1B C1 F3B 94.0(17) .
F2 C1 F1 108.5(14) .
F2 C1 F3 100.2(14) .
F1 C1 F3 114.9(14) .
F2B C1 C2 106.5(13) .
F2 C1 C2 116.1(11) .
F1B C1 C2 112.7(13) .
F3B C1 C2 112.3(14) .
F1 C1 C2 111.3(12) .
F3 C1 C2 105.4(12) .
C4 O1 Nd1 139.5(6) .
C2 O2 Nd1 134.0(7) .
C15 O3 Nd1 133.2(6) .
C13 O4 Nd1 138.6(6) .
C18 O5 Nd1 134.4(5) .
C20 O6 Nd1 136.5(6) .
C26 O7 Nd1 129.5(7) .
C26 O7 H7A 104(9) .
Nd1 O7 H7A 109(9) .
C25 O8 Nd1 136.1(6) .
C25 O8 H8A 114(8) .
Nd1 O8 H8A 108(8) .
O2 C2 C3 128.6(9) .
O2 C2 C1 112.8(10) .
C3 C2 C1 118.6(10) .
C2 C3 C4 122.6(10) .
C2 C3 H3 118.7 .
C4 C3 H3 118.7 .
O1 C4 C3 123.6(10) .
O1 C4 C5 118.5(9) .
C3 C4 C5 117.9(10) .
C6 C5 C4 129.9(10) .
C6 C5 S1 113.3(8) .
C4 C5 S1 116.8(8) .
C7 C6 C5 106.3(11) .
C7 C6 H6 126.8 .
C5 C6 H6 126.8 .
C8 C7 C6 116.9(14) .
C8 C7 H7 121.6 .
C6 C7 H7 121.6 .
C7 C8 S1 112.9(11) .
C7 C8 H8 123.6 .
S1 C8 H8 123.6 .
O4 C13 C12 124.0(15) .
O4 C13 C14 123.5(9) .
C12 C13 C14 112.4(15) .
O4 C13 C12B 112.8(14) .
C14 C13 C12B 123.6(14) .
C15 C14 C13 123.4(9) .
C15 C14 H14 118.3 .
C13 C14 H14 118.3 .
O3 C15 C14 128.9(9) .
O3 C15 C16 113.5(9) .
C14 C15 C16 117.6(9) .
F6B C16 F5B 110.6(15) .
F5 C16 F6 106.5(16) .
F5 C16 F4 99.8(15) .
F6 C16 F4 110.9(15) .
F6B C16 F4B 110.9(15) .
F5B C16 F4B 99.3(13) .
F5 C16 C15 115.0(14) .
F6B C16 C15 115.6(11) .
F5B C16 C15 113.7(12) .
F6 C16 C15 109.9(12) .
F4 C16 C15 114.2(13) .
F4B C16 C15 105.3(12) .
F8B C17 F9B 106.1(19) .
F8B C17 F7B 112.4(18) .
F9B C17 F7B 103(2) .
F7 C17 F8 112.2(17) .
F7 C17 F9 106.8(18) .
F8 C17 F9 103.0(15) .
F8B C17 C18 110.0(15) .
F9B C17 C18 114.1(19) .
F7 C17 C18 109.6(14) .
F7B C17 C18 111.1(14) .
F8 C17 C18 115.6(11) .
F9 C17 C18 109.1(11) .
O5 C18 C19 129.0(8) .
O5 C18 C17 114.7(9) .
C19 C18 C17 116.3(10) .
C18 C19 C20 122.2(9) .
C18 C19 H19 118.9 .
C20 C19 H19 118.9 .
O6 C20 C19 125.0(9) .
O6 C20 C21 121.5(13) .
C19 C20 C21 113.4(13) .
O6 C20 C21B 106.6(17) .
C19 C20 C21B 128.3(18) .
O8 C25 H25A 109.5 .
O8 C25 H25B 109.5 .
H25A C25 H25B 109.5 .
O8 C25 H25C 109.5 .
H25A C25 H25C 109.5 .
H25B C25 H25C 109.5 .
O7 C26 H26A 109.5 .
O7 C26 H26B 109.5 .
H26A C26 H26B 109.5 .
O7 C26 H26C 109.5 .
H26A C26 H26C 109.5 .
H26B C26 H26C 109.5 .
C27 N1 C31 120 .
C28 C27 N1 120 .
C28 C27 H27 120 .
N1 C27 H27 120 .
C27 C28 C29 120 .
C27 C28 H28 120 .
C29 C28 H28 120 .
C30 C29 C28 120 .
C30 C29 N2 125.1(14) .
C28 C29 N2 114.6(14) .
C31 C30 C29 120 .
C31 C30 H30 120 .
C29 C30 H30 120 .
C30 C31 N1 120 .
C30 C31 H31 120 .
N1 C31 H31 120 .
N2 N2 C29 115(3) 3_657
C27B N1B C31B 120 .
N1B C27B C28B 120 .
N1B C27B H27B 120 .
C28B C27B H27B 120 .
C29B C28B C27B 120 .
C29B C28B H28B 120 .
C27B C28B H28B 120 .
C30B C29B C28B 120 .
C30B C29B N2B 108.8(19) .
C28B C29B N2B 131(2) .
C31B C30B C29B 120 .
C31B C30B H30B 120 .
C29B C30B H30B 120 .
C30B C31B N1B 120 .
C30B C31B H31B 120 .
N1B C31B H31B 120 .
N2B N2B C29B 109(4) 3_657

loop_
_geom_bond_atom_site_label_1
_geom_bond_atom_site_label_2
_geom_bond_distance
_geom_bond_site_symmetry_2
Nd1 O1 2.383(7) .
Nd1 O2 2.401(6) .
Nd1 O5 2.402(6) .
Nd1 O4 2.404(6) .
Nd1 O6 2.406(6) .
Nd1 O3 2.425(6) .
Nd1 O8 2.493(7) .
Nd1 O7 2.555(7) .
S1 C8 1.686(14) .
S1 C5 1.710(10) .
S2 C9 1.47(5) .
S2 C12 1.85(3) .
C9 C10 1.32(4) .
C9 H9 0.93 .
C10 C11 1.63(6) .
C10 H10 0.93 .
C11 C12 1.39(3) .
C11 H11 0.93 .
C12 C13 1.38(3) .
S2B C10B 1.37(5) .
S2B C12B 1.73(3) .
C9B C10B 1.37(3) .
C9B C11B 1.67(9) .
C9B H9B 0.93 .
C10B H10B 0.93 .
C11B C12B 1.20(5) .
C11B H11B 0.93 .
C12B C13 1.55(4) .
S3 C24 1.70(2) .
S3 C21 1.75(2) .
C21 C20 1.469(17) .
C21 C22 1.56(3) .
C22 C23 1.55(3) .
C22 H22 0.93 .
C23 C24 1.36(4) .
C23 H23 0.93 .
C24 H24 0.93 .
S3B C23B 1.68(3) .
S3B C21B 1.68(3) .
C21B C22B 1.37(3) .
C21B C20 1.53(3) .
C22B C24B 1.35(3) .
C22B H22B 0.93 .
C23B C24B 1.35(3) .
C23B H23B 0.93 .
C24B H24B 0.93 .
C1 F2B 1.287(18) .
C1 F2 1.288(15) .
C1 F1B 1.308(18) .
C1 F3B 1.33(2) .
C1 F1 1.336(16) .
C1 F3 1.392(19) .
C1 C2 1.556(14) .
F4 C16 1.34(2) .
F5 C16 1.264(18) .
F6 C16 1.34(2) .
F4B C16 1.400(19) .
F5B C16 1.301(18) .
F6B C16 1.301(16) .
F7 C17 1.32(3) .
F8 C17 1.351(17) .
F9 C17 1.370(18) .
F7B C17 1.33(2) .
F8B C17 1.27(3) .
F9B C17 1.30(4) .
O1 C4 1.240(11) .
O2 C2 1.257(12) .
O3 C15 1.260(10) .
O4 C13 1.253(10) .
O5 C18 1.240(11) .
O6 C20 1.237(11) .
O7 C26 1.434(11) .
O7 H7A 0.80(4) .
O8 C25 1.405(12) .
O8 H8A 0.79(4) .
C2 C3 1.365(14) .
C3 C4 1.400(13) .
C3 H3 0.93 .
C4 C5 1.481(14) .
C5 C6 1.430(14) .
C6 C7 1.405(17) .
C6 H6 0.93 .
C7 C8 1.321(18) .
C7 H7 0.93 .
C8 H8 0.93 .
C13 C14 1.415(12) .
C14 C15 1.377(12) .
C14 H14 0.93 .
C15 C16 1.526(14) .
C17 C18 1.539(14) .
C18 C19 1.371(13) .
C19 C20 1.414(13) .
C19 H19 0.93 .
C25 H25A 0.96 .
C25 H25B 0.96 .
C25 H25C 0.96 .
C26 H26A 0.96 .
C26 H26B 0.96 .
C26 H26C 0.96 .
N1 C27 1.39 .
N1 C31 1.39 .
C27 C28 1.39 .
C27 H27 0.93 .
C28 C29 1.39 .
C28 H28 0.93 .
C29 C30 1.39 .
C29 N2 1.42(2) .
C30 C31 1.39 .
C30 H30 0.93 .
C31 H31 0.93 .
N2 N2 1.19(4) 3_657
N1B C27B 1.39 .
N1B C31B 1.39 .
C27B C28B 1.39 .
C27B H27B 0.93 .
C28B C29B 1.39 .
C28B H28B 0.93 .
C29B C30B 1.39 .
C29B N2B 1.46(2) .
C30B C31B 1.39 .
C30B H30B 0.93 .
C31B H31B 0.93 .
N2B N2B 1.24(5) 3_657

loop_
_geom_hbond_atom_site_label_D
_geom_hbond_atom_site_label_H
_geom_hbond_atom_site_label_A
_geom_hbond_distance_DH
_geom_hbond_distance_HA
_geom_hbond_distance_DA
_geom_hbond_angle_DHA
_geom_hbond_site_symmetry_A
_geom_hbond_publ_flag
O7 H7A F2 0.80(4) 2.50(10) 3.068(15) 129(11) 3_756 yes
O8 H8A N1 0.79(4) 1.99(5) 2.757(12) 164(11) . yes
O8 H8A N1B 0.79(4) 2.05(6) 2.778(19) 153(10) . yes

loop_
_geom_torsion_atom_site_label_1
_geom_torsion_atom_site_label_2
_geom_torsion_atom_site_label_3
_geom_torsion_atom_site_label_4
_geom_torsion
_geom_torsion_site_symmetry_4
C12 S2 C9 C10 1.6(15) .
S2 C9 C10 C11 0.9(18) .
C9 C10 C11 C12 -4(3) .
C10 C11 C12 C13 -170(4) .
C10 C11 C12 S2 4(3) .
C9 S2 C12 C13 173(2) .
C9 S2 C12 C11 -4(3) .
C12B S2B C10B C9B 1(4) .
C11B C9B C10B S2B -3(5) .
C10B C9B C11B C12B 5(5) .
C9B C11B C12B C13 -178(3) .
C9B C11B C12B S2B -6(5) .
C10B S2B C12B C11B 4(5) .
C10B S2B C12B C13 177(3) .
C24 S3 C21 C20 179.8(8) .
C24 S3 C21 C22 0.8(11) .
C20 C21 C22 C23 -180.0(12) .
S3 C21 C22 C23 -1.1(16) .
C21 C22 C23 C24 1.1(19) .
C22 C23 C24 S3 -0.7(18) .
C21 S3 C24 C23 0.0(10) .
C23B S3B C21B C22B -1.2(19) .
C23B S3B C21B C20 -179.1(14) .
C20 C21B C22B C24B 179(2) .
S3B C21B C22B C24B 1(3) .
C21B S3B C23B C24B 0.9(14) .
S3B C23B C24B C22B 0(2) .
C21B C22B C24B C23B -1(3) .
Nd1 O2 C2 C3 -12.3(19) .
Nd1 O2 C2 C1 169.5(8) .
F2B C1 C2 O2 -66.2(17) .
F2 C1 C2 O2 -29.9(19) .
F1B C1 C2 O2 153.6(15) .
F3B C1 C2 O2 49.0(18) .
F1 C1 C2 O2 -154.7(13) .
F3 C1 C2 O2 80.0(14) .
F2B C1 C2 C3 115.4(15) .
F2 C1 C2 C3 151.7(14) .
F1B C1 C2 C3 -25(2) .
F3B C1 C2 C3 -129.4(15) .
F1 C1 C2 C3 26.9(19) .
F3 C1 C2 C3 -98.4(15) .
O2 C2 C3 C4 0(2) .
C1 C2 C3 C4 178.1(11) .
Nd1 O1 C4 C3 -2.6(17) .
Nd1 O1 C4 C5 175.8(7) .
C2 C3 C4 O1 7.5(18) .
C2 C3 C4 C5 -171.0(10) .
O1 C4 C5 C6 178.9(10) .
C3 C4 C5 C6 -2.6(16) .
O1 C4 C5 S1 -3.2(13) .
C3 C4 C5 S1 175.3(8) .
C8 S1 C5 C6 -1.4(9) .
C8 S1 C5 C4 -179.6(9) .
C4 C5 C6 C7 -179.8(11) .
S1 C5 C6 C7 2.3(12) .
C5 C6 C7 C8 -2.3(18) .
C6 C7 C8 S1 1.4(19) .
C5 S1 C8 C7 0.0(13) .
Nd1 O4 C13 C12 174.2(16) .
Nd1 O4 C13 C14 -3.6(14) .
Nd1 O4 C13 C12B 178.4(14) .
C11 C12 C13 O4 -178(4) .
S2 C12 C13 O4 8(3) .
C11 C12 C13 C14 0(5) .
S2 C12 C13 C14 -174.0(13) .
C11B C12B C13 O4 -7(5) .
S2B C12B C13 O4 -179.4(16) .
C11B C12B C13 C14 175(4) .
S2B C12B C13 C14 3(3) .
O4 C13 C14 C15 -4.0(15) .
C12 C13 C14 C15 178.0(16) .
C12B C13 C14 C15 173.8(17) .
Nd1 O3 C15 C14 13.3(15) .
Nd1 O3 C15 C16 -165.9(8) .
C13 C14 C15 O3 -1.1(16) .
C13 C14 C15 C16 178.0(10) .
O3 C15 C16 F5 -41(2) .
C14 C15 C16 F5 140.1(16) .
O3 C15 C16 F6B 159.6(14) .
C14 C15 C16 F6B -19.7(19) .
O3 C15 C16 F5B 30.1(17) .
C14 C15 C16 F5B -149.2(13) .
O3 C15 C16 F6 79.5(14) .
C14 C15 C16 F6 -99.8(14) .
O3 C15 C16 F4 -155.2(13) .
C14 C15 C16 F4 25.5(17) .
O3 C15 C16 F4B -77.6(14) .
C14 C15 C16 F4B 103.1(13) .
Nd1 O5 C18 C19 -5.4(16) .
Nd1 O5 C18 C17 176.1(7) .
F8B C17 C18 O5 78.8(17) .
F9B C17 C18 O5 -40(2) .
F7 C17 C18 O5 -66.4(19) .
F7B C17 C18 O5 -156.0(14) .
F8 C17 C18 O5 165.6(14) .
F9 C17 C18 O5 50.2(17) .
F8B C17 C18 C19 -99.9(16) .
F9B C17 C18 C19 141.0(18) .
F7 C17 C18 C19 114.8(18) .
F7B C17 C18 C19 25.3(18) .
F8 C17 C18 C19 -13.1(19) .
F9 C17 C18 C19 -128.5(14) .
O5 C18 C19 C20 -4.8(17) .
C17 C18 C19 C20 173.8(10) .
Nd1 O6 C20 C19 14.0(16) .
Nd1 O6 C20 C21 -164.8(8) .
Nd1 O6 C20 C21B -168.2(12) .
C18 C19 C20 O6 0.6(16) .
C18 C19 C20 C21 179.6(10) .
C18 C19 C20 C21B -176.6(16) .
C22 C21 C20 O6 169.9(14) .
S3 C21 C20 O6 -8.9(14) .
C22 C21 C20 C19 -9.0(19) .
S3 C21 C20 C19 172.1(8) .
C22B C21B C20 O6 -3(3) .
S3B C21B C20 O6 174.4(16) .
C22B C21B C20 C19 175(3) .
S3B C21B C20 C19 -8(3) .
C31 N1 C27 C28 0 .
N1 C27 C28 C29 0 .
C27 C28 C29 C30 0 .
C27 C28 C29 N2 174.2(16) .
C28 C29 C30 C31 0 .
N2 C29 C30 C31 -173.6(18) .
C29 C30 C31 N1 0 .
C27 N1 C31 C30 0 .
C30 C29 N2 N2 3(3) 3_657
C28 C29 N2 N2 -171(2) 3_657
C31B N1B C27B C28B 0 .
N1B C27B C28B C29B 0 .
C27B C28B C29B C30B 0 .
C27B C28B C29B N2B -175(3) .
C28B C29B C30B C31B 0 .
N2B C29B C30B C31B 176(2) .
C29B C30B C31B N1B 0 .
C27B N1B C31B C30B 0 .
C30B C29B N2B N2B -172(3) 3_657
C28B C29B N2B N2B 3(4) 3_657
